data_1536399
loop_
_publ_author_name
'Weil, M.'

_publ_section_title
;
 Single crystal growth and crystal structure of mercurous diarsenate(V),
 (Hg2)2 (As2 O7)
;
_journal_name_full 'Zeitschrift fuer Anorganische und Allgemeine Chemie'
_journal_page_first 213
_journal_page_last 214
_journal_volume 630
_journal_year 2004
_chemical_formula_sum 'As2 Hg4 O7'
_chemical_name_systematic '(Hg2)2 (As2 O7)'
_space_group_IT_number 62
_symmetry_space_group_name_Hall '-P 2ac 2n'
_symmetry_space_group_name_H-M 'P n m a'
_cell_angle_alpha 90
_cell_angle_beta 90
_cell_angle_gamma 90
_cell_formula_units_Z 4
_cell_length_a 9.9803
_cell_length_b 12.2039
_cell_length_c 7.2374
_cell_volume 881.505
_citation_journal_id_ASTM ZAACAB
_cod_data_source_file Weil_ZAACAB_2004_862.cif
_cod_data_source_block As2Hg4O7
_cod_original_cell_volume 881.5051
_cod_database_code 1536399

loop_
_symmetry_equiv_pos_as_xyz
x,y,z
-x+1/2,-y,z+1/2
x+1/2,-y+1/2,-z+1/2
-x,y+1/2,-z
-x,-y,-z
x-1/2,y,-z-1/2
-x-1/2,y-1/2,z-1/2
x,-y-1/2,z

loop_
_atom_site_label
_atom_site_type_symbol
_atom_site_fract_x
_atom_site_fract_y
_atom_site_fract_z
_atom_site_occupancy
_atom_site_U_iso_or_equiv
O2 O-2 0.2718 0.1356 0.1527 1 0.0
As1 As+5 0.2407 0.25 0.2729 1 0.0
Hg2 Hg+1 0.10687 0.04699 0.04773 1 0.0
O5 O-2 0.4586 0.25 0.7879 1 0.0
O1 O-2 0.2702 0.6306 0.2167 1 0.0
O4 O-2 0.3562 0.25 0.4462 1 0.0
As2 As+5 0.30551 0.25 0.6843 1 0.0
Hg1 Hg+1 0.01004 0.09746 0.55315 1 0.0
O3 O-2 0.0874 0.25 0.3613 1 0.0
